data_2202677
loop_
_publ_author_name
'Li, Xiao-Fang'
'Feng, Ya-Qing'
Hu,Xiao-Fen
'Wang, Guan'

_publ_section_title
;1-Benzyl-5-(1-naphthylmethylene)piperidinespiro-3,3'-1'-methyl-4'-(1-naphthyl)pyrrolidinespiro-2',3''-indole-2'',4-dione--diethyl
 ether (1/0.75)
;
_journal_issue 7
_journal_name_full 'Acta Crystallographica Section E'
_journal_page_first o1025
_journal_page_last o1027
_journal_paper_doi 10.1107/S1600536803013825
_journal_volume 59
_journal_year 2003
_chemical_formula_moiety 'C44 H37 N3 O2 , 0.75C4 H10 O'
_chemical_formula_sum 'C47 H44.5 N3 O2.75'
_chemical_formula_weight 695.36
_chemical_name_systematic ?
_space_group_IT_number 61
_symmetry_cell_setting orthorhombic
_symmetry_space_group_name_Hall '-P 2ac 2ab'
_symmetry_space_group_name_H-M 'P b c a'
_cell_angle_alpha 90.00
_cell_angle_beta 90.00
_cell_angle_gamma 90.00
_cell_formula_units_Z 8
_cell_length_a 12.958(3)
_cell_length_b 24.556(5)
_cell_length_c 25.753(6)
_cell_measurement_reflns_used 909
_cell_measurement_temperature 293(2)
_cell_measurement_theta_max 23.90
_cell_measurement_theta_min 3.29
_cell_volume 8195(3)
_computing_cell_refinement 'Bruker SMART'
_computing_data_collection 'Bruker SMART'
_computing_data_reduction 'Bruker SAINT'
_computing_molecular_graphics 'Bruker SHELXTL'
_computing_publication_material 'Bruker SHELXTL'
_computing_structure_refinement 'SHELXL-97 (Sheldrick, 1997)'
_computing_structure_solution 'SHELXS-97 (Sheldrick, 1990)'
_diffrn_ambient_temperature 293(2)
_diffrn_measured_fraction_theta_full 0.982
_diffrn_measured_fraction_theta_max 0.982
_diffrn_measurement_device_type 'Bruker SMART-CCD diffractometer'
_diffrn_measurement_method '\f and \w scans'
_diffrn_radiation_monochromator graphite
_diffrn_radiation_source 'fine-focus sealed tube'
_diffrn_radiation_type MoK\a
_diffrn_radiation_wavelength 0.71073
_diffrn_reflns_av_R_equivalents 0.0497
_diffrn_reflns_av_sigmaI/netI 0.0609
_diffrn_reflns_limit_h_max 15
_diffrn_reflns_limit_h_min -11
_diffrn_reflns_limit_k_max 29
_diffrn_reflns_limit_k_min -25
_diffrn_reflns_limit_l_max 30
_diffrn_reflns_limit_l_min -23
_diffrn_reflns_number 20973
_diffrn_reflns_theta_full 25.00
_diffrn_reflns_theta_max 25.00
_diffrn_reflns_theta_min 1.33
_diffrn_standards_decay_% 0
_diffrn_standards_number 0
_exptl_absorpt_coefficient_mu 0.070
_exptl_absorpt_correction_type none
_exptl_crystal_colour colorless
_exptl_crystal_density_diffrn 1.127
_exptl_crystal_density_meas ?
_exptl_crystal_description plate
_exptl_crystal_F_000 2956
_exptl_crystal_size_max 0.24
_exptl_crystal_size_mid 0.20
_exptl_crystal_size_min 0.16
_refine_diff_density_max 0.586
_refine_diff_density_min -0.159
_refine_ls_extinction_method none
_refine_ls_goodness_of_fit_ref 1.017
_refine_ls_hydrogen_treatment constr
_refine_ls_matrix_type full
_refine_ls_number_parameters 534
_refine_ls_number_reflns 7092
_refine_ls_number_restraints 200
_refine_ls_restrained_S_all 1.014
_refine_ls_R_factor_all 0.1289
_refine_ls_R_factor_gt 0.0618
_refine_ls_shift/su_max 0.000
_refine_ls_shift/su_mean 0.000
_refine_ls_structure_factor_coef Fsqd
_refine_ls_weighting_details 'calc w = 1/[\s^2^(Fo^2^)+(0.0840P)^2^] where P = (Fo^2^+2Fc^2^)/3'
_refine_ls_weighting_scheme calc
_refine_ls_wR_factor_ref 0.1880
_reflns_number_gt 3812
_reflns_number_total 7092
_reflns_threshold_expression I>2\s(I)
_cod_data_source_file lh6073.cif
_cod_data_source_block I
_cod_depositor_comments
;
The following automatic conversions were performed:
'_symmetry_cell_setting' value 'Orthorhombic' changed to 'orthorhombic'
according to '/home/saulius/struct/CIF-dictionaries/cif_core.dic'
dictionary named 'cif_core.dic' version 2.4.1 from 2010-06-29.

Automatic conversion script
Id: cif_fix_enum 1527 2010-12-29 10:47:43Z saulius 

The following automatic conversions were performed:

'_symmetry_cell_setting' value 'Orthorhombic' changed to
'orthorhombic' according to
/home/saulius/struct/CIF-dictionaries/cif_core.dic dictionary named
'cif_core.dic' version 2.4.1 from 2010-06-29.

Automatic conversion script
Id: cif_fix_values 1715 2011-07-08 13:25:40Z adriana 

The following automatic conversions were performed:

'_exptl_crystal_density_meas' value 'not measured' was changed to '?'
- the value is perceived as not measured.

Automatic conversion script
Id: cif_fix_values 3008 2015-01-20 13:52:24Z robertas 
;
_cod_original_formula_sum 'C47 H44.50 N3 O2.75'
_cod_database_code 2202677
_cod_database_fobs_code 2202677

loop_
_symmetry_equiv_pos_as_xyz
'x, y, z'
'-x+1/2, -y, z+1/2'
'-x, y+1/2, -z+1/2'
'x+1/2, -y+1/2, -z'
'-x, -y, -z'
'x-1/2, y, -z-1/2'
'x, -y-1/2, z-1/2'
'-x-1/2, y-1/2, z'

loop_
_atom_site_label
_atom_site_fract_x
_atom_site_fract_y
_atom_site_fract_z
_atom_site_U_iso_or_equiv
_atom_site_adp_type
_atom_site_calc_flag
_atom_site_refinement_flags
_atom_site_occupancy
_atom_site_disorder_assembly
_atom_site_disorder_group
_atom_site_type_symbol
N1 0.16261(18) 0.20071(10) 0.22102(9) 0.0541(6) Uani d . 1 . . N
H1 0.1020 0.2030 0.2076 0.065 Uiso calc R 1 . . H
N2 0.42783(17) 0.20977(9) 0.21698(8) 0.0477(6) Uani d . 1 . . N
N3 0.29246(17) 0.34608(9) 0.33256(8) 0.0467(6) Uani d . 1 . . N
O1 0.23842(16) 0.27239(9) 0.17882(7) 0.0593(5) Uani d . 1 . . O
O2 0.47679(14) 0.22641(8) 0.34005(6) 0.0499(5) Uani d . 1 . . O
C1 0.1926(2) 0.16026(11) 0.25612(10) 0.0496(7) Uani d . 1 . . C
C2 0.1375(3) 0.11465(13) 0.27052(13) 0.0651(9) Uani d . 1 . . C
H2 0.0700 0.1092 0.2594 0.078 Uiso calc R 1 . . H
C3 0.1867(3) 0.07742(14) 0.30218(14) 0.0748(10) Uani d . 1 . . C
H3 0.1516 0.0463 0.3128 0.090 Uiso calc R 1 . . H
C4 0.2869(3) 0.08549(13) 0.31828(12) 0.0683(9) Uani d . 1 . . C
H4 0.3187 0.0597 0.3394 0.082 Uiso calc R 1 . . H
C5 0.3408(2) 0.13149(12) 0.30336(10) 0.0559(8) Uani d . 1 . . C
H5 0.4088 0.1365 0.3139 0.067 Uiso calc R 1 . . H
C6 0.2928(2) 0.16989(11) 0.27267(9) 0.0449(6) Uani d . 1 . . C
C7 0.33345(19) 0.22102(11) 0.24649(9) 0.0426(6) Uani d . 1 . . C
C8 0.2404(2) 0.23591(12) 0.21077(10) 0.0463(7) Uani d . 1 . . C
C9 0.36363(19) 0.27208(11) 0.28045(9) 0.0401(6) Uani d . 1 . . C
C10 0.4608(2) 0.29667(11) 0.25103(9) 0.0446(6) Uani d . 1 . . C
H10 0.5213 0.2876 0.2722 0.054 Uiso calc R 1 . . H
C11 0.4687(2) 0.26246(12) 0.20183(10) 0.0548(8) Uani d . 1 . . C
H11A 0.4280 0.2783 0.1740 0.066 Uiso calc R 1 . . H
H11B 0.5398 0.2594 0.1905 0.066 Uiso calc R 1 . . H
C12 0.4151(3) 0.17226(14) 0.17385(11) 0.0660(9) Uani d . 1 . . C
H12A 0.3846 0.1391 0.1861 0.099 Uiso calc R 1 . . H
H12B 0.4813 0.1645 0.1588 0.099 Uiso calc R 1 . . H
H12C 0.3711 0.1884 0.1481 0.099 Uiso calc R 1 . . H
C13 0.27366(19) 0.31197(11) 0.28750(10) 0.0440(6) Uani d . 1 . . C
H13A 0.2668 0.3345 0.2568 0.053 Uiso calc R 1 . . H
H13B 0.2099 0.2919 0.2921 0.053 Uiso calc R 1 . . H
C14 0.2684(2) 0.31480(12) 0.37912(10) 0.0544(8) Uani d . 1 . . C
H14A 0.1949 0.3077 0.3806 0.065 Uiso calc R 1 . . H
H14B 0.2874 0.3356 0.4097 0.065 Uiso calc R 1 . . H
C15 0.3264(2) 0.26205(11) 0.37848(9) 0.0455(7) Uani d . 1 . . C
C16 0.3967(2) 0.25207(11) 0.33406(9) 0.0416(6) Uani d . 1 . . C
C17 0.4636(2) 0.35759(12) 0.24275(10) 0.0510(7) Uani d . 1 . . C
C18 0.4109(3) 0.38086(14) 0.20213(12) 0.0676(9) Uani d . 1 . . C
H18 0.3704 0.3588 0.1810 0.081 Uiso calc R 1 . . H
C19 0.4161(3) 0.43655(17) 0.19150(16) 0.0844(11) Uani d . 1 . . C
H19 0.3800 0.4509 0.1635 0.101 Uiso calc R 1 . . H
C20 0.4735(3) 0.46950(16) 0.22186(18) 0.0872(12) Uani d . 1 . . C
H20 0.4773 0.5065 0.2142 0.105 Uiso calc R 1 . . H
C21 0.5276(3) 0.44894(15) 0.26476(15) 0.0735(10) Uani d . 1 . . C
C22 0.5870(4) 0.48356(17) 0.2973(2) 0.1026(14) Uani d . 1 . . C
H22 0.5911 0.5206 0.2898 0.123 Uiso calc R 1 . . H
C23 0.6375(4) 0.4634(2) 0.3388(2) 0.1105(15) Uani d . 1 . . C
H23 0.6751 0.4866 0.3601 0.133 Uiso calc R 1 . . H
C24 0.6336(3) 0.40747(18) 0.35018(17) 0.0892(11) Uani d . 1 . . C
H24 0.6691 0.3938 0.3788 0.107 Uiso calc R 1 . . H
C25 0.5778(2) 0.37305(14) 0.31937(12) 0.0645(8) Uani d . 1 . . C
H25 0.5758 0.3362 0.3275 0.077 Uiso calc R 1 . . H
C26 0.5232(2) 0.39215(13) 0.27544(12) 0.0569(8) Uani d . 1 . . C
C27 0.2329(3) 0.39688(13) 0.33008(11) 0.0600(8) Uani d . 1 . . C
H27A 0.1598 0.3883 0.3305 0.072 Uiso calc R 1 . . H
H27B 0.2480 0.4154 0.2977 0.072 Uiso calc R 1 . . H
C28 0.2574(3) 0.43425(12) 0.37483(11) 0.0594(8) Uani d . 1 . . C
C29 0.1801(3) 0.45802(15) 0.40362(14) 0.0807(10) Uani d . 1 . . C
H29 0.1116 0.4508 0.3954 0.097 Uiso calc R 1 . . H
C30 0.2028(5) 0.49227(19) 0.44436(18) 0.1080(15) Uani d . 1 . . C
H30 0.1497 0.5080 0.4635 0.130 Uiso calc R 1 . . H
C31 0.3041(5) 0.50332(17) 0.45688(16) 0.1045(15) Uani d . 1 . . C
H31 0.3196 0.5262 0.4846 0.125 Uiso calc R 1 . . H
C32 0.3818(4) 0.48035(16) 0.42812(16) 0.0946(12) Uani d . 1 . . C
H32 0.4503 0.4879 0.4361 0.113 Uiso calc R 1 . . H
C33 0.3587(3) 0.44609(14) 0.38744(13) 0.0743(9) Uani d . 1 . . C
H33 0.4120 0.4307 0.3682 0.089 Uiso calc R 1 . . H
C34 0.3155(2) 0.22317(13) 0.41379(9) 0.0559(8) Uani d . 1 . . C
H34 0.3523 0.1912 0.4084 0.067 Uiso calc R 1 . . H
C35 0.2503(3) 0.22580(13) 0.46112(10) 0.0615(8) Uani d . 1 . . C
C36 0.2760(3) 0.26089(17) 0.49995(12) 0.0858(11) Uani d . 1 . . C
H36 0.3302 0.2852 0.4951 0.103 Uiso calc R 1 . . H
C37 0.2221(4) 0.2609(2) 0.54705(14) 0.1089(15) Uani d . 1 . . C
H37 0.2421 0.2844 0.5735 0.131 Uiso calc R 1 . . H
C38 0.1425(4) 0.2275(2) 0.55427(13) 0.1015(14) Uani d . 1 . . C
H38 0.1075 0.2282 0.5858 0.122 Uiso calc R 1 . . H
C39 0.1102(3) 0.19131(16) 0.51520(12) 0.0750(10) Uani d . 1 . . C
C40 0.0262(3) 0.1553(2) 0.52138(18) 0.0977(14) Uani d . 1 . . C
H40 -0.0094 0.1547 0.5527 0.117 Uiso calc R 1 . . H
C41 -0.0033(3) 0.1218(2) 0.4829(2) 0.1038(15) Uani d . 1 . . C
H41 -0.0603 0.0994 0.4876 0.125 Uiso calc R 1 . . H
C42 0.0502(3) 0.12041(17) 0.43635(16) 0.0885(11) Uani d . 1 . . C
H42 0.0299 0.0965 0.4103 0.106 Uiso calc R 1 . . H
C43 0.1329(3) 0.15416(14) 0.42875(13) 0.0703(9) Uani d . 1 . . C
H43 0.1682 0.1531 0.3973 0.084 Uiso calc R 1 . . H
C44 0.1654(2) 0.19039(13) 0.46772(10) 0.0576(8) Uani d . 1 . . C
O3 0.5465(11) 0.1139(7) 0.4767(6) 0.241(5) Uani d PDU 0.50 A 1 O
C45 0.4665(13) 0.1589(6) 0.5541(5) 0.188(6) Uani d PDU 0.50 A 1 C
H45A 0.5114 0.1450 0.5806 0.282 Uiso calc PR 0.50 A 1 H
H45B 0.3996 0.1659 0.5687 0.282 Uiso calc PR 0.50 A 1 H
H45C 0.4945 0.1921 0.5404 0.282 Uiso calc PR 0.50 A 1 H
C46 0.4567(14) 0.1169(8) 0.5103(7) 0.214(7) Uani d PDU 0.50 A 1 C
H46A 0.4450 0.0813 0.5256 0.257 Uiso calc PR 0.50 A 1 H
H46B 0.3968 0.1258 0.4894 0.257 Uiso calc PR 0.50 A 1 H
C47 0.5411(13) 0.0926(10) 0.4258(6) 0.223(7) Uani d PDU 0.50 A 1 C
H47A 0.4964 0.1162 0.4056 0.268 Uiso calc PR 0.50 A 1 H
H47B 0.5080 0.0573 0.4277 0.268 Uiso calc PR 0.50 A 1 H
C48 0.6436(17) 0.0858(11) 0.3955(8) 0.266(10) Uani d PDU 0.50 A 1 C
H48A 0.6478 0.1130 0.3688 0.400 Uiso calc PR 0.50 A 1 H
H48B 0.6458 0.0502 0.3800 0.400 Uiso calc PR 0.50 A 1 H
H48C 0.7008 0.0898 0.4189 0.400 Uiso calc PR 0.50 A 1 H
O3' 0.4931(18) 0.1034(10) 0.4781(8) 0.203(7) Uani d PDU 0.25 B 2 O
C45' 0.3834(16) 0.1240(9) 0.5544(7) 0.134(7) Uani d PDU 0.25 B 2 C
H45D 0.3582 0.1543 0.5742 0.201 Uiso calc PR 0.25 B 2 H
H45E 0.4076 0.0961 0.5775 0.201 Uiso calc PR 0.25 B 2 H
H45F 0.3286 0.1097 0.5333 0.201 Uiso calc PR 0.25 B 2 H
C46' 0.473(2) 0.1430(10) 0.5192(10) 0.154(8) Uani d PDU 0.25 B 2 C
H46C 0.4557 0.1778 0.5038 0.184 Uiso calc PR 0.25 B 2 H
H46D 0.5348 0.1478 0.5400 0.184 Uiso calc PR 0.25 B 2 H
C47' 0.576(2) 0.1143(12) 0.4425(12) 0.181(9) Uani d PDU 0.25 B 2 C
H47C 0.6378 0.1218 0.4623 0.217 Uiso calc PR 0.25 B 2 H
H47D 0.5590 0.1470 0.4231 0.217 Uiso calc PR 0.25 B 2 H
C48' 0.599(3) 0.0686(16) 0.4039(14) 0.235(15) Uani d PDU 0.25 B 2 C
H48D 0.5844 0.0808 0.3693 0.352 Uiso calc PR 0.25 B 2 H
H48E 0.5573 0.0375 0.4119 0.352 Uiso calc PR 0.25 B 2 H
H48F 0.6708 0.0588 0.4064 0.352 Uiso calc PR 0.25 B 2 H

loop_
_atom_site_aniso_label
_atom_site_aniso_U_11
_atom_site_aniso_U_22
_atom_site_aniso_U_33
_atom_site_aniso_U_12
_atom_site_aniso_U_13
_atom_site_aniso_U_23
N1 0.0374(13) 0.0555(16) 0.0694(14) -0.0004(12) -0.0121(12) -0.0035(12)
N2 0.0416(13) 0.0561(15) 0.0453(11) 0.0021(11) 0.0060(10) -0.0049(11)
N3 0.0469(13) 0.0462(14) 0.0471(11) 0.0039(11) 0.0027(10) 0.0009(10)
O1 0.0619(13) 0.0632(14) 0.0529(10) 0.0055(11) -0.0108(10) 0.0074(10)
O2 0.0372(10) 0.0650(13) 0.0477(10) 0.0050(10) -0.0017(9) 0.0064(9)
C1 0.0439(16) 0.0453(17) 0.0596(16) 0.0011(14) 0.0029(14) -0.0056(14)
C2 0.0552(19) 0.054(2) 0.086(2) -0.0068(16) 0.0061(18) -0.0064(17)
C3 0.088(3) 0.050(2) 0.087(2) -0.0133(19) 0.015(2) 0.0005(18)
C4 0.090(3) 0.0453(19) 0.0692(19) 0.0049(19) 0.0014(19) 0.0094(15)
C5 0.0606(19) 0.0511(19) 0.0559(16) 0.0039(16) -0.0033(15) 0.0037(14)
C6 0.0450(16) 0.0444(16) 0.0454(13) 0.0021(13) 0.0014(13) -0.0002(12)
C7 0.0362(14) 0.0509(17) 0.0409(12) 0.0034(13) 0.0020(11) 0.0031(12)
C8 0.0480(17) 0.0474(17) 0.0435(13) 0.0044(14) -0.0044(13) -0.0051(14)
C9 0.0339(13) 0.0448(16) 0.0417(12) 0.0000(12) 0.0014(11) 0.0033(12)
C10 0.0363(14) 0.0519(17) 0.0456(13) -0.0015(13) 0.0016(12) 0.0066(12)
C11 0.0483(17) 0.066(2) 0.0499(14) -0.0033(16) 0.0078(13) 0.0077(14)
C12 0.063(2) 0.077(2) 0.0581(16) 0.0133(17) 0.0064(15) -0.0157(16)
C13 0.0359(15) 0.0471(17) 0.0491(13) 0.0022(12) 0.0013(12) 0.0009(12)
C14 0.0576(19) 0.0568(19) 0.0488(14) 0.0062(15) 0.0052(14) -0.0018(13)
C15 0.0420(15) 0.0528(18) 0.0419(13) 0.0009(13) 0.0002(12) 0.0004(13)
C16 0.0361(14) 0.0447(16) 0.0439(13) -0.0034(13) -0.0003(12) 0.0009(11)
C17 0.0412(15) 0.0548(18) 0.0571(15) -0.0002(14) 0.0084(14) 0.0101(14)
C18 0.063(2) 0.069(2) 0.0707(19) 0.0002(18) 0.0024(17) 0.0196(17)
C19 0.086(3) 0.074(3) 0.094(3) 0.010(2) 0.007(2) 0.031(2)
C20 0.091(3) 0.050(2) 0.120(3) 0.008(2) 0.026(3) 0.024(2)
C21 0.062(2) 0.054(2) 0.105(3) -0.0011(18) 0.019(2) 0.004(2)
C22 0.086(3) 0.060(3) 0.161(4) -0.013(2) 0.008(3) -0.015(3)
C23 0.082(3) 0.090(4) 0.160(4) -0.017(3) -0.012(3) -0.040(3)
C24 0.068(2) 0.086(3) 0.113(3) 0.000(2) -0.015(2) -0.023(2)
C25 0.0476(18) 0.061(2) 0.085(2) -0.0028(16) -0.0043(17) -0.0078(17)
C26 0.0421(16) 0.056(2) 0.0726(18) -0.0025(15) 0.0117(15) -0.0005(16)
C27 0.062(2) 0.0547(19) 0.0629(17) 0.0141(16) -0.0014(15) -0.0001(15)
C28 0.075(2) 0.0409(17) 0.0628(17) 0.0096(16) 0.0040(18) 0.0044(14)
C29 0.091(3) 0.064(2) 0.087(2) 0.008(2) 0.017(2) -0.011(2)
C30 0.143(5) 0.080(3) 0.100(3) 0.007(3) 0.043(3) -0.022(2)
C31 0.167(5) 0.065(3) 0.082(3) -0.008(3) 0.009(3) -0.017(2)
C32 0.115(4) 0.068(3) 0.100(3) -0.009(2) -0.017(3) -0.002(2)
C33 0.084(3) 0.061(2) 0.078(2) 0.0043(19) -0.003(2) -0.0108(18)
C34 0.066(2) 0.0583(19) 0.0437(14) 0.0060(16) 0.0072(14) 0.0001(14)
C35 0.078(2) 0.064(2) 0.0432(15) 0.0110(18) 0.0105(15) 0.0070(15)
C36 0.109(3) 0.093(3) 0.0549(18) -0.010(2) 0.011(2) -0.0065(19)
C37 0.140(4) 0.133(4) 0.053(2) -0.011(3) 0.016(2) -0.019(2)
C38 0.113(4) 0.144(4) 0.0480(19) 0.016(3) 0.026(2) -0.002(2)
C39 0.070(2) 0.100(3) 0.0545(18) 0.018(2) 0.0167(17) 0.0228(19)
C40 0.069(3) 0.140(4) 0.084(3) 0.013(3) 0.024(2) 0.042(3)
C41 0.071(3) 0.126(4) 0.115(3) -0.007(3) 0.005(3) 0.059(3)
C42 0.088(3) 0.084(3) 0.093(3) -0.007(2) -0.012(2) 0.027(2)
C43 0.079(2) 0.067(2) 0.0650(18) 0.007(2) 0.0057(18) 0.0227(18)
C44 0.063(2) 0.065(2) 0.0441(15) 0.0120(17) 0.0062(14) 0.0147(15)
O3 0.238(7) 0.240(7) 0.247(7) -0.004(5) -0.006(5) 0.001(5)
C45 0.189(7) 0.191(7) 0.185(7) 0.015(5) -0.013(5) 0.007(5)
C46 0.212(8) 0.213(8) 0.217(8) 0.001(5) -0.012(5) 0.004(5)
C47 0.226(8) 0.221(8) 0.223(8) -0.008(5) -0.002(5) 0.004(5)
C48 0.272(11) 0.253(11) 0.274(11) -0.004(5) -0.004(5) -0.005(5)
O3' 0.202(8) 0.202(8) 0.205(8) -0.002(5) 0.004(5) -0.005(5)
C45' 0.136(8) 0.136(8) 0.131(8) 0.004(5) -0.002(5) 0.009(5)
C46' 0.156(9) 0.154(9) 0.151(9) 0.012(5) -0.005(5) -0.007(5)
C47' 0.183(10) 0.181(10) 0.179(10) -0.003(5) 0.001(5) -0.001(5)
C48' 0.234(16) 0.233(16) 0.237(16) 0.001(5) 0.002(5) -0.007(5)

loop_
_atom_type_symbol
_atom_type_description
_atom_type_scat_dispersion_real
_atom_type_scat_dispersion_imag
_atom_type_scat_source
C C 0.0033 0.0016 'International Tables Vol C Tables 4.2.6.8 and 6.1.1.4'
H H 0.0000 0.0000 'International Tables Vol C Tables 4.2.6.8 and 6.1.1.4'
N N 0.0061 0.0033 'International Tables Vol C Tables 4.2.6.8 and 6.1.1.4'
O O 0.0106 0.0060 'International Tables Vol C Tables 4.2.6.8 and 6.1.1.4'

loop_
_geom_angle_atom_site_label_1
_geom_angle_atom_site_label_2
_geom_angle_atom_site_label_3
_geom_angle
_geom_angle_publ_flag
C8 N1 C1 111.9(2) y
C8 N1 H1 124.1 ?
C1 N1 H1 124.1 ?
C12 N2 C11 113.6(2) ?
C12 N2 C7 114.9(2) ?
C11 N2 C7 106.0(2) y
C13 N3 C14 108.5(2) ?
C13 N3 C27 111.5(2) ?
C14 N3 C27 111.8(2) ?
C2 C1 C6 122.8(3) ?
C2 C1 N1 127.3(3) ?
C6 C1 N1 109.8(2) ?
C3 C2 C1 117.2(3) ?
C3 C2 H2 121.4 ?
C1 C2 H2 121.4 ?
C4 C3 C2 121.2(3) ?
C4 C3 H3 119.4 ?
C2 C3 H3 119.4 ?
C3 C4 C5 120.7(3) ?
C3 C4 H4 119.7 ?
C5 C4 H4 119.7 ?
C6 C5 C4 119.4(3) ?
C6 C5 H5 120.3 ?
C4 C5 H5 120.3 ?
C5 C6 C1 118.8(3) ?
C5 C6 C7 131.6(3) ?
C1 C6 C7 109.2(2) ?
N2 C7 C6 111.3(2) ?
N2 C7 C8 112.53(19) ?
C6 C7 C8 100.8(2) ?
N2 C7 C9 103.32(19) ?
C6 C7 C9 119.78(19) ?
C8 C7 C9 109.4(2) ?
O1 C8 N1 125.9(3) ?
O1 C8 C7 126.0(3) ?
N1 C8 C7 108.1(2) ?
C16 C9 C13 108.2(2) ?
C16 C9 C7 108.4(2) ?
C13 C9 C7 112.6(2) ?
C16 C9 C10 109.3(2) ?
C13 C9 C10 114.6(2) ?
C7 C9 C10 103.53(18) ?
C17 C10 C11 115.3(2) ?
C17 C10 C9 117.5(2) ?
C11 C10 C9 103.9(2) ?
C17 C10 H10 106.5 ?
C11 C10 H10 106.5 ?
C9 C10 H10 106.5 ?
N2 C11 C10 104.1(2) ?
N2 C11 H11A 110.9 ?
C10 C11 H11A 110.9 ?
N2 C11 H11B 110.9 ?
C10 C11 H11B 110.9 ?
H11A C11 H11B 109.0 ?
N2 C12 H12A 109.5 ?
N2 C12 H12B 109.5 ?
H12A C12 H12B 109.5 ?
N2 C12 H12C 109.5 ?
H12A C12 H12C 109.5 ?
H12B C12 H12C 109.5 ?
N3 C13 C9 109.6(2) ?
N3 C13 H13A 109.8 ?
C9 C13 H13A 109.8 ?
N3 C13 H13B 109.8 ?
C9 C13 H13B 109.8 ?
H13A C13 H13B 108.2 ?
N3 C14 C15 109.9(2) ?
N3 C14 H14A 109.7 ?
C15 C14 H14A 109.7 ?
N3 C14 H14B 109.7 ?
C15 C14 H14B 109.7 ?
H14A C14 H14B 108.2 ?
C34 C15 C16 118.4(3) ?
C34 C15 C14 124.2(2) ?
C16 C15 C14 117.4(2) ?
O2 C16 C15 120.6(2) ?
O2 C16 C9 121.2(2) ?
C15 C16 C9 118.1(2) ?
C18 C17 C26 118.2(3) ?
C18 C17 C10 120.5(3) ?
C26 C17 C10 121.3(2) ?
C17 C18 C19 122.2(4) ?
C17 C18 H18 118.9 ?
C19 C18 H18 118.9 ?
C20 C19 C18 120.0(4) ?
C20 C19 H19 120.0 ?
C18 C19 H19 120.0 ?
C19 C20 C21 121.1(3) ?
C19 C20 H20 119.5 ?
C21 C20 H20 119.5 ?
C20 C21 C22 121.3(4) ?
C20 C21 C26 119.0(3) ?
C22 C21 C26 119.7(4) ?
C23 C22 C21 120.7(4) ?
C23 C22 H22 119.7 ?
C21 C22 H22 119.7 ?
C22 C23 C24 120.5(4) ?
C22 C23 H23 119.8 ?
C24 C23 H23 119.8 ?
C25 C24 C23 120.2(4) ?
C25 C24 H24 119.9 ?
C23 C24 H24 119.9 ?
C24 C25 C26 121.6(3) ?
C24 C25 H25 119.2 ?
C26 C25 H25 119.2 ?
C25 C26 C17 123.2(3) ?
C25 C26 C21 117.3(3) ?
C17 C26 C21 119.5(3) ?
N3 C27 C28 111.9(2) ?
N3 C27 H27A 109.2 ?
C28 C27 H27A 109.2 ?
N3 C27 H27B 109.2 ?
C28 C27 H27B 109.2 ?
H27A C27 H27B 107.9 ?
C29 C28 C33 118.4(3) ?
C29 C28 C27 121.1(3) ?
C33 C28 C27 120.5(3) ?
C30 C29 C28 121.0(4) ?
C30 C29 H29 119.5 ?
C28 C29 H29 119.5 ?
C29 C30 C31 120.1(4) ?
C29 C30 H30 119.9 ?
C31 C30 H30 119.9 ?
C32 C31 C30 119.5(4) ?
C32 C31 H31 120.3 ?
C30 C31 H31 120.3 ?
C31 C32 C33 120.2(4) ?
C31 C32 H32 119.9 ?
C33 C32 H32 119.9 ?
C32 C33 C28 120.9(4) ?
C32 C33 H33 119.6 ?
C28 C33 H33 119.6 ?
C15 C34 C35 126.3(3) ?
C15 C34 H34 116.8 ?
C35 C34 H34 116.9 ?
C36 C35 C44 119.5(3) ?
C36 C35 C34 119.4(3) ?
C44 C35 C34 121.0(3) ?
C35 C36 C37 120.9(4) ?
C35 C36 H36 119.5 ?
C37 C36 H36 119.5 ?
C38 C37 C36 120.6(4) ?
C38 C37 H37 119.7 ?
C36 C37 H37 119.7 ?
C37 C38 C39 121.3(3) ?
C37 C38 H38 119.3 ?
C39 C38 H38 119.3 ?
C38 C39 C40 123.0(4) ?
C38 C39 C44 118.5(4) ?
C40 C39 C44 118.5(4) ?
C41 C40 C39 121.4(4) ?
C41 C40 H40 119.3 ?
C39 C40 H40 119.3 ?
C40 C41 C42 120.7(4) ?
C40 C41 H41 119.6 ?
C42 C41 H41 119.6 ?
C43 C42 C41 120.0(4) ?
C43 C42 H42 120.0 ?
C41 C42 H42 120.0 ?
C42 C43 C44 121.0(3) ?
C42 C43 H43 119.5 ?
C44 C43 H43 119.5 ?
C43 C44 C35 122.5(3) ?
C43 C44 C39 118.4(3) ?
C35 C44 C39 119.1(3) ?
C47 O3 C46 122.1(10) ?
C46 C45 H45A 109.5 ?
C46 C45 H45B 109.5 ?
H45A C45 H45B 109.5 ?
C46 C45 H45C 109.5 ?
H45A C45 H45C 109.5 ?
H45B C45 H45C 109.5 ?
O3 C46 C45 113.9(9) ?
O3 C46 H46A 108.8 ?
C45 C46 H46A 108.8 ?
O3 C46 H46B 108.8 ?
C45 C46 H46B 108.8 ?
H46A C46 H46B 107.7 ?
O3 C47 C48 117.7(10) ?
O3 C47 H47A 107.9 ?
C48 C47 H47A 107.9 ?
O3 C47 H47B 107.9 ?
C48 C47 H47B 107.9 ?
H47A C47 H47B 107.2 ?
C47 C48 H48A 109.5 ?
C47 C48 H48B 109.5 ?
H48A C48 H48B 109.5 ?
C47 C48 H48C 109.5 ?
H48A C48 H48C 109.5 ?
H48B C48 H48C 109.5 ?
C47' O3' C46' 118.2(11) ?
C46' C45' H45D 109.5 ?
C46' C45' H45E 109.5 ?
H45D C45' H45E 109.5 ?
C46' C45' H45F 109.5 ?
H45D C45' H45F 109.5 ?
H45E C45' H45F 109.5 ?
O3' C46' C45' 111.0(10) ?
O3' C46' H46C 109.4 ?
C45' C46' H46C 109.4 ?
O3' C46' H46D 109.4 ?
C45' C46' H46D 109.4 ?
H46C C46' H46D 108.0 ?
O3' C47' C48' 115.2(11) ?
O3' C47' H47C 108.5 ?
C48' C47' H47C 108.5 ?
O3' C47' H47D 108.5 ?
C48' C47' H47D 108.5 ?
H47C C47' H47D 107.5 ?
C47' C48' H48D 109.5 ?
C47' C48' H48E 109.5 ?
H48D C48' H48E 109.5 ?
C47' C48' H48F 109.5 ?
H48D C48' H48F 109.5 ?
H48E C48' H48F 109.5 ?

loop_
_geom_bond_atom_site_label_1
_geom_bond_atom_site_label_2
_geom_bond_site_symmetry_2
_geom_bond_distance
_geom_bond_publ_flag
N1 C8 . 1.354(4) ?
N1 C1 . 1.398(3) y
N1 H1 . 0.8600 ?
N2 C12 . 1.452(3) ?
N2 C11 . 1.451(4) ?
N2 C7 . 1.466(3) ?
N3 C13 . 1.452(3) ?
N3 C14 . 1.458(3) ?
N3 C27 . 1.468(4) ?
O1 C8 . 1.217(3) y
O2 C16 . 1.223(3) y
C1 C2 . 1.380(4) ?
C1 C6 . 1.387(4) ?
C2 C3 . 1.381(5) ?
C2 H2 . 0.9300 ?
C3 C4 . 1.378(5) ?
C3 H3 . 0.9300 ?
C4 C5 . 1.382(4) ?
C4 H4 . 0.9300 ?
C5 C6 . 1.379(4) ?
C5 H5 . 0.9300 ?
C6 C7 . 1.519(4) ?
C7 C8 . 1.560(4) ?
C7 C9 . 1.578(4) ?
C9 C16 . 1.527(3) ?
C9 C13 . 1.533(4) ?
C9 C10 . 1.589(3) ?
C10 C17 . 1.512(4) ?
C10 C11 . 1.524(4) ?
C10 H10 . 0.9800 ?
C11 H11A . 0.9700 ?
C11 H11B . 0.9700 ?
C12 H12A . 0.9600 ?
C12 H12B . 0.9600 ?
C12 H12C . 0.9600 ?
C13 H13A . 0.9700 ?
C13 H13B . 0.9700 ?
C14 C15 . 1.497(4) ?
C14 H14A . 0.9700 ?
C14 H14B . 0.9700 ?
C15 C34 . 1.326(4) ?
C15 C16 . 1.483(3) ?
C17 C18 . 1.374(4) ?
C17 C26 . 1.423(4) ?
C18 C19 . 1.396(5) ?
C18 H18 . 0.9300 ?
C19 C20 . 1.349(5) ?
C19 H19 . 0.9300 ?
C20 C21 . 1.403(5) ?
C20 H20 . 0.9300 ?
C21 C22 . 1.419(6) ?
C21 C26 . 1.423(5) ?
C22 C23 . 1.350(6) ?
C22 H22 . 0.9300 ?
C23 C24 . 1.404(6) ?
C23 H23 . 0.9300 ?
C24 C25 . 1.366(5) ?
C24 H24 . 0.9300 ?
C25 C26 . 1.415(4) ?
C25 H25 . 0.9300 ?
C27 C28 . 1.507(4) ?
C27 H27A . 0.9700 ?
C27 H27B . 0.9700 ?
C28 C29 . 1.376(5) ?
C28 C33 . 1.383(5) ?
C29 C30 . 1.376(6) ?
C29 H29 . 0.9300 ?
C30 C31 . 1.379(7) ?
C30 H30 . 0.9300 ?
C31 C32 . 1.371(6) ?
C31 H31 . 0.9300 ?
C32 C33 . 1.377(5) ?
C32 H32 . 0.9300 ?
C33 H33 . 0.9300 ?
C34 C35 . 1.485(4) ?
C34 H34 . 0.9300 ?
C35 C36 . 1.362(5) ?
C35 C44 . 1.412(5) ?
C36 C37 . 1.400(5) ?
C36 H36 . 0.9300 ?
C37 C38 . 1.330(6) ?
C37 H37 . 0.9300 ?
C38 C39 . 1.407(6) ?
C38 H38 . 0.9300 ?
C39 C40 . 1.412(6) ?
C39 C44 . 1.417(4) ?
C40 C41 . 1.342(6) ?
C40 H40 . 0.9300 ?
C41 C42 . 1.386(6) ?
C41 H41 . 0.9300 ?
C42 C43 . 1.369(5) ?
C42 H42 . 0.9300 ?
C43 C44 . 1.406(5) ?
C43 H43 . 0.9300 ?
O3 C47 . 1.414(9) ?
O3 C46 . 1.451(9) ?
C45 C46 . 1.534(9) ?
C45 H45A . 0.9600 ?
C45 H45B . 0.9600 ?
C45 H45C . 0.9600 ?
C46 H46A . 0.9700 ?
C46 H46B . 0.9700 ?
C47 C48 . 1.550(9) ?
C47 H47A . 0.9700 ?
C47 H47B . 0.9700 ?
C48 H48A . 0.9600 ?
C48 H48B . 0.9600 ?
C48 H48C . 0.9600 ?
O3' C47' . 1.436(10) ?
O3' C46' . 1.459(10) ?
C45' C46' . 1.546(10) ?
C45' H45D . 0.9600 ?
C45' H45E . 0.9600 ?
C45' H45F . 0.9600 ?
C46' H46C . 0.9700 ?
C46' H46D . 0.9700 ?
C47' C48' . 1.530(10) ?
C47' H47C . 0.9700 ?
C47' H47D . 0.9700 ?
C48' H48D . 0.9600 ?
C48' H48E . 0.9600 ?
C48' H48F . 0.9600 ?

loop_
_geom_torsion_atom_site_label_1
_geom_torsion_atom_site_label_2
_geom_torsion_atom_site_label_3
_geom_torsion_atom_site_label_4
_geom_torsion
_geom_torsion_publ_flag
C8 N1 C1 C2 -172.0(3) ?
C8 N1 C1 C6 3.4(3) ?
C6 C1 C2 C3 -0.9(4) ?
N1 C1 C2 C3 173.9(3) ?
C1 C2 C3 C4 -0.5(5) ?
C2 C3 C4 C5 0.5(5) ?
C3 C4 C5 C6 0.9(5) ?
C4 C5 C6 C1 -2.2(4) ?
C4 C5 C6 C7 -173.8(3) ?
C2 C1 C6 C5 2.2(4) ?
N1 C1 C6 C5 -173.4(2) ?
C2 C1 C6 C7 175.6(3) ?
N1 C1 C6 C7 0.0(3) ?
C12 N2 C7 C6 63.5(3) ?
C11 N2 C7 C6 -170.1(2) ?
C12 N2 C7 C8 -48.8(3) ?
C11 N2 C7 C8 77.6(3) ?
C12 N2 C7 C9 -166.7(2) ?
C11 N2 C7 C9 -40.3(2) ?
C5 C6 C7 N2 49.9(4) ?
C1 C6 C7 N2 -122.3(2) ?
C5 C6 C7 C8 169.5(3) ?
C1 C6 C7 C8 -2.7(3) ?
C5 C6 C7 C9 -70.6(4) ?
C1 C6 C7 C9 117.2(2) ?
C1 N1 C8 O1 174.1(2) ?
C1 N1 C8 C7 -5.2(3) ?
N2 C7 C8 O1 -55.9(3) ?
C6 C7 C8 O1 -174.5(2) ?
C9 C7 C8 O1 58.4(3) ?
N2 C7 C8 N1 123.4(2) ?
C6 C7 C8 N1 4.7(3) ?
C9 C7 C8 N1 -122.4(2) ?
N2 C7 C9 C16 -96.3(2) ?
C6 C7 C9 C16 28.2(3) ?
C8 C7 C9 C16 143.7(2) ?
N2 C7 C9 C13 144.1(2) ?
C6 C7 C9 C13 -91.5(3) ?
C8 C7 C9 C13 24.0(3) ?
N2 C7 C9 C10 19.7(2) ?
C6 C7 C9 C10 144.2(2) y
C8 C7 C9 C10 -100.3(2) ?
C16 C9 C10 C17 -110.0(3) ?
C13 C9 C10 C17 11.6(3) ?
C7 C9 C10 C17 134.7(2) ?
C16 C9 C10 C11 121.3(2) ?
C13 C9 C10 C11 -117.1(2) ?
C7 C9 C10 C11 6.0(3) ?
C12 N2 C11 C10 172.3(2) ?
C7 N2 C11 C10 45.1(3) ?
C17 C10 C11 N2 -160.2(2) ?
C9 C10 C11 N2 -30.1(3) ?
C14 N3 C13 C9 -78.1(3) ?
C27 N3 C13 C9 158.3(2) ?
C16 C9 C13 N3 39.7(3) ?
C7 C9 C13 N3 159.41(19) ?
C10 C9 C13 N3 -82.6(2) ?
C13 N3 C14 C15 53.4(3) ?
C27 N3 C14 C15 176.8(2) ?
N3 C14 C15 C34 -175.3(3) ?
N3 C14 C15 C16 1.9(3) ?
C34 C15 C16 O2 -36.5(4) ?
C14 C15 C16 O2 146.2(3) ?
C34 C15 C16 C9 140.4(3) ?
C14 C15 C16 C9 -36.9(3) ?
C13 C9 C16 O2 -168.7(2) ?
C7 C9 C16 O2 68.9(3) ?
C10 C9 C16 O2 -43.3(3) ?
C13 C9 C16 C15 14.4(3) ?
C7 C9 C16 C15 -108.0(2) ?
C10 C9 C16 C15 139.9(2) ?
C11 C10 C17 C18 41.1(4) y
C9 C10 C17 C18 -81.9(3) ?
C11 C10 C17 C26 -136.7(3) ?
C9 C10 C17 C26 100.2(3) ?
C26 C17 C18 C19 1.5(4) ?
C10 C17 C18 C19 -176.4(3) ?
C17 C18 C19 C20 -0.7(5) ?
C18 C19 C20 C21 -0.8(6) ?
C19 C20 C21 C22 -179.1(4) ?
C19 C20 C21 C26 1.3(5) ?
C20 C21 C22 C23 179.0(4) ?
C26 C21 C22 C23 -1.4(6) ?
C21 C22 C23 C24 1.1(7) ?
C22 C23 C24 C25 -0.6(6) ?
C23 C24 C25 C26 0.3(5) ?
C24 C25 C26 C17 -179.4(3) ?
C24 C25 C26 C21 -0.6(4) ?
C18 C17 C26 C25 177.9(3) ?
C10 C17 C26 C25 -4.2(4) ?
C18 C17 C26 C21 -1.0(4) ?
C10 C17 C26 C21 177.0(3) ?
C20 C21 C26 C25 -179.3(3) ?
C22 C21 C26 C25 1.1(4) ?
C20 C21 C26 C17 -0.4(4) ?
C22 C21 C26 C17 -180.0(3) ?
C13 N3 C27 C28 -176.1(2) ?
C14 N3 C27 C28 62.2(3) ?
N3 C27 C28 C29 -131.5(3) ?
N3 C27 C28 C33 49.4(4) ?
C33 C28 C29 C30 -0.7(5) ?
C27 C28 C29 C30 -179.8(3) ?
C28 C29 C30 C31 0.1(6) ?
C29 C30 C31 C32 0.6(7) ?
C30 C31 C32 C33 -0.7(6) ?
C31 C32 C33 C28 0.0(6) ?
C29 C28 C33 C32 0.7(5) ?
C27 C28 C33 C32 179.7(3) ?
C16 C15 C34 C35 179.1(3) ?
C14 C15 C34 C35 -3.8(5) ?
C15 C34 C35 C36 -67.5(4) ?
C15 C34 C35 C44 116.1(4) ?
C44 C35 C36 C37 2.5(6) ?
C34 C35 C36 C37 -174.0(4) ?
C35 C36 C37 C38 -1.9(7) ?
C36 C37 C38 C39 0.2(7) ?
C37 C38 C39 C40 179.9(4) ?
C37 C38 C39 C44 0.8(6) ?
C38 C39 C40 C41 179.0(4) ?
C44 C39 C40 C41 -1.9(6) ?
C39 C40 C41 C42 2.1(7) ?
C40 C41 C42 C43 -1.3(6) ?
C41 C42 C43 C44 0.3(5) ?
C42 C43 C44 C35 -179.9(3) ?
C42 C43 C44 C39 -0.1(5) ?
C36 C35 C44 C43 178.3(3) ?
C34 C35 C44 C43 -5.3(5) ?
C36 C35 C44 C39 -1.4(5) ?
C34 C35 C44 C39 175.0(3) ?
C38 C39 C44 C43 -180.0(3) ?
C40 C39 C44 C43 0.9(5) ?
C38 C39 C44 C35 -0.2(5) ?
C40 C39 C44 C35 -179.4(3) ?
C47 O3 C46 C45 -158.3(18) ?
C46 O3 C47 C48 -173.7(19) ?
C47' O3' C46' C45' -179(3) ?
C46' O3' C47' C48' 174(3) ?
